data_7702831
loop_
_publ_author_name
'Hammes, Brian S.'
'Luo, Xuemei'
'Chohan, Balwant S.'
'Carrano, Mary W.'
'Carrano, Carl J.'

_publ_section_title
;
 Metal complexes of 3-carboxyethyl substituted trispyrazolylborates:
 interactions with the ester carbonyl oxygens
;
_journal_issue 17
_journal_name_full 'Journal of the Chemical Society, Dalton Transactions'
_journal_page_first 3374
_journal_paper_doi 10.1039/b204277k
_journal_year 2002
_chemical_formula_sum 'C26 H41 B Cl N8 Ni O14'
_chemical_formula_weight 794.64
_space_group_IT_number 2
_space_group_name_Hall '-P 1'
_space_group_name_H-M_alt 'P -1'
_symmetry_cell_setting triclinic
_symmetry_space_group_name_H-M 'P -1'
_atom_sites_solution_hydrogens geom
_atom_sites_solution_primary direct
_atom_sites_solution_secondary difmap
_audit_creation_method SHELXL
_cell_angle_alpha 93.89
_cell_angle_beta 109.95
_cell_angle_gamma 107.12
_cell_formula_units_Z 2
_cell_length_a 11.155(2)
_cell_length_b 12.759(4)
_cell_length_c 15.321(3)
_cell_measurement_reflns_used 25
_cell_measurement_temperature 293(2)
_cell_measurement_theta_max 12.5
_cell_measurement_theta_min 12
_cell_volume 1924.2(8)
_computing_cell_refinement XSCANS
_computing_data_collection XSCANS
_computing_data_reduction XSCANS
_computing_structure_refinement 'SHELXL-93 (Sheldrick, 1993)'
_computing_structure_solution 'SHELXS-86 (Sheldrick, 1990)'
_diffrn_ambient_temperature 293(2)
_diffrn_measurement_device 'Bruker P4'
_diffrn_measurement_method counter
_diffrn_radiation_monochromator graphite
_diffrn_radiation_source 'fine-focus sealed tube'
_diffrn_radiation_type MoK\a
_diffrn_radiation_wavelength 0.71073
_diffrn_reflns_av_R_equivalents 0.0482
_diffrn_reflns_av_sigmaI/netI 0.0849
_diffrn_reflns_limit_h_max 0
_diffrn_reflns_limit_h_min -11
_diffrn_reflns_limit_k_max 13
_diffrn_reflns_limit_k_min -12
_diffrn_reflns_limit_l_max 16
_diffrn_reflns_limit_l_min -15
_diffrn_reflns_number 5322
_diffrn_reflns_theta_max 22.50
_diffrn_reflns_theta_min 2.02
_diffrn_standards_decay_% none
_diffrn_standards_interval_count 97
_diffrn_standards_interval_time n/a
_diffrn_standards_number 3
_exptl_absorpt_coefficient_mu 0.643
_exptl_absorpt_correction_T_max n/a
_exptl_absorpt_correction_T_min n/a
_exptl_absorpt_correction_type none
_exptl_crystal_colour blue
_exptl_crystal_density_diffrn 1.371
_exptl_crystal_density_meas ?
_exptl_crystal_density_method n/a
_exptl_crystal_description block
_exptl_crystal_F_000 830
_exptl_crystal_size_max 0.05
_exptl_crystal_size_mid 0.04
_exptl_crystal_size_min 0.04
_refine_diff_density_max 0.526
_refine_diff_density_min -0.350
_refine_diff_density_rms 0.077
_refine_ls_extinction_coef n/a
_refine_ls_extinction_method none
_refine_ls_goodness_of_fit_all 1.043
_refine_ls_goodness_of_fit_obs 1.110
_refine_ls_hydrogen_treatment riding
_refine_ls_matrix_type full
_refine_ls_number_parameters 478
_refine_ls_number_reflns 5010
_refine_ls_number_restraints 0
_refine_ls_restrained_S_all 1.069
_refine_ls_restrained_S_obs 1.110
_refine_ls_R_factor_all 0.1144
_refine_ls_R_factor_obs 0.0670
_refine_ls_shift/esd_max -0.005
_refine_ls_shift/esd_mean 0.000
_refine_ls_structure_factor_coef Fsqd
_refine_ls_weighting_details 'w=1/[\s^2^(Fo^2^)+(0.0719P)^2^+4.4131P] where P=(Fo^2^+2Fc^2^)/3'
_refine_ls_weighting_scheme calc
_refine_ls_wR_factor_all 0.1852
_refine_ls_wR_factor_obs 0.1521
_reflns_number_observed 3275
_reflns_number_total 5017
_reflns_observed_criterion >2sigma(I)
_cod_data_source_file b204277k.txt
_cod_data_source_block xl4
_cod_depositor_comments
;
The following automatic conversions were performed:

data item '_exptl_crystal_density_meas' value 'none' was changed to
'?' -- the value is perceived as not measured.

data item '_refine_ls_weighting_scheme' value 'calc
w=1/[\s^2^(Fo^2^)+(0.0719P)^2^+4.4131P] where P=(Fo^2^+2Fc^2^)/3' was
changed to 'calc'. A new data item '_refine_ls_weighting_details' was
created with the value set to
'w=1/[\s^2^(Fo^2^)+(0.0719P)^2^+4.4131P] where P=(Fo^2^+2Fc^2^)/3'.

Automatic conversion script
Id: cif_fix_values 6909 2019-04-08 15:41:33Z antanas 
;
_cod_original_sg_symbol_H-M P-1
_cod_database_code 7702831

loop_
_symmetry_equiv_pos_as_xyz
'x, y, z'
'-x, -y, -z'

loop_
_atom_site_aniso_label
_atom_site_aniso_U_11
_atom_site_aniso_U_22
_atom_site_aniso_U_33
_atom_site_aniso_U_23
_atom_site_aniso_U_13
_atom_site_aniso_U_12
Ni1 0.0434(6) 0.0353(5) 0.0340(5) 0.0132(4) 0.0187(4) 0.0134(4)
O1 0.071(4) 0.053(3) 0.054(3) 0.015(3) 0.020(3) 0.032(3)
O2 0.080(4) 0.038(3) 0.065(4) 0.002(3) 0.021(3) 0.022(3)
O3 0.092(5) 0.070(4) 0.092(5) 0.037(3) 0.067(4) 0.044(4)
O4 0.137(6) 0.086(5) 0.133(6) 0.047(4) 0.112(5) 0.058(4)
O5 0.073(4) 0.075(4) 0.069(4) 0.035(4) -0.006(3) 0.004(3)
O6 0.092(5) 0.096(5) 0.074(5) 0.033(4) -0.022(4) -0.029(4)
O7 0.058(3) 0.058(3) 0.057(3) 0.021(3) 0.022(3) 0.026(3)
O8 0.098(4) 0.068(4) 0.038(3) 0.018(3) 0.030(3) 0.034(3)
O9 0.061(3) 0.047(3) 0.039(3) 0.015(2) 0.022(3) 0.018(3)
N1 0.046(4) 0.039(3) 0.036(3) 0.011(3) 0.018(3) 0.018(3)
N2 0.042(3) 0.041(3) 0.027(3) 0.015(3) 0.016(3) 0.015(3)
N3 0.042(3) 0.038(3) 0.035(3) 0.012(3) 0.014(3) 0.014(3)
N4 0.047(4) 0.035(3) 0.036(3) 0.011(3) 0.016(3) 0.019(3)
N5 0.052(4) 0.040(3) 0.037(3) 0.015(3) 0.018(3) 0.018(3)
N6 0.045(4) 0.035(3) 0.038(3) 0.014(3) 0.015(3) 0.010(3)
N7 0.049(4) 0.039(3) 0.042(3) 0.012(3) 0.024(3) 0.014(3)
C1 0.063(5) 0.068(5) 0.037(4) 0.015(4) 0.009(4) 0.029(4)
C2 0.041(4) 0.049(5) 0.031(4) 0.012(3) 0.016(3) 0.012(3)
C3 0.050(5) 0.044(5) 0.038(4) 0.001(3) 0.019(4) 0.012(4)
C4 0.042(4) 0.041(4) 0.040(4) 0.012(3) 0.022(3) 0.015(3)
C5 0.047(5) 0.044(5) 0.054(5) 0.010(4) 0.027(4) 0.015(4)
C6 0.108(8) 0.048(5) 0.091(7) 0.001(5) 0.023(6) 0.032(5)
C7 0.086(7) 0.062(6) 0.089(7) 0.035(5) 0.035(5) 0.047(5)
C8 0.046(4) 0.032(4) 0.060(5) 0.007(3) 0.019(4) 0.018(3)
C9 0.056(5) 0.056(5) 0.050(5) 0.006(4) 0.022(4) 0.030(4)
C10 0.042(4) 0.048(5) 0.049(4) 0.008(4) 0.022(4) 0.016(4)
C11 0.048(5) 0.062(6) 0.061(5) 0.007(4) 0.031(4) 0.022(4)
C12 0.177(12) 0.140(10) 0.191(13) 0.081(10) 0.168(12) 0.090(10)
C13 0.073(6) 0.068(6) 0.062(5) 0.032(5) 0.025(5) -0.008(5)
C14 0.052(5) 0.050(5) 0.049(5) 0.022(4) 0.024(4) 0.011(4)
C15 0.055(5) 0.050(5) 0.058(5) 0.024(4) 0.023(5) 0.001(4)
C16 0.042(5) 0.042(4) 0.046(4) 0.007(4) 0.012(4) 0.002(4)
C17 0.046(5) 0.057(5) 0.051(5) 0.015(4) 0.012(4) 0.005(4)
C18 0.085(8) 0.134(11) 0.085(8) 0.023(7) -0.027(7) -0.009(7)
C19 0.058(5) 0.063(5) 0.035(4) 0.019(4) 0.022(4) 0.032(4)
C20 0.065(5) 0.046(5) 0.048(5) 0.023(4) 0.031(4) 0.021(4)
B1 0.056(5) 0.034(5) 0.030(4) 0.014(4) 0.014(4) 0.015(4)
C21 0.175(18) 0.064(8) 0.264(23) -0.024(11) 0.178(19) 0.005(9)
C22 0.131(12) 0.157(14) 0.125(11) 0.013(10) 0.090(10) 0.034(10)
N8 0.243(23) 0.529(42) 0.463(37) 0.379(35) 0.264(26) 0.256(26)
Cl1 0.089(2) 0.069(2) 0.077(2) 0.0169(13) 0.0371(15) 0.0249(14)
O11 0.263(15) 0.140(9) 0.195(12) 0.058(8) -0.105(11) -0.017(9)
O12 0.313(16) 0.229(12) 0.177(10) 0.011(9) 0.124(11) 0.176(12)
O13 0.218(13) 0.146(9) 0.461(23) 0.034(12) 0.258(16) 0.007(9)
O14 0.162(8) 0.091(6) 0.170(8) 0.060(6) 0.075(7) 0.054(6)
O10 0.142(8) 0.108(6) 0.128(8) -0.003(5) 0.011(6) 0.060(6)
C23 0.124(15) 0.124(15) 0.055(9) -0.015(10) 0.012(10) 0.086(13)
C24 0.181(21) 0.140(18) 0.149(18) 0.026(14) 0.137(18) 0.082(17)
C25 0.087(13) 0.053(9) 0.104(14) -0.014(9) -0.008(11) -0.026(9)
C26 0.116(21) 0.467(62) 0.128(22) 0.116(32) -0.036(17) -0.095(28)
C27 0.151(18) 0.128(17) 0.126(16) 0.018(13) -0.045(14) 0.109(16)
C28 0.290(38) 0.066(14) 0.305(40) -0.038(19) -0.203(34) 0.073(19)

loop_
_atom_site_label
_atom_site_type_symbol
_atom_site_fract_x
_atom_site_fract_y
_atom_site_fract_z
_atom_site_U_iso_or_equiv
_atom_site_thermal_displace_type
_atom_site_occupancy
_atom_site_calc_flag
_atom_site_refinement_flags
Ni1 Ni 0.16779(9) 0.40764(7) 0.22054(6) 0.0361(3) Uani 1 d .
O1 O 0.1607(6) 0.6652(4) 0.3178(4) 0.0578(14) Uani 1 d .
O2 O 0.2859(6) 0.7453(4) 0.4689(4) 0.0628(15) Uani 1 d .
O3 O 0.4529(6) 0.4639(5) 0.1417(4) 0.071(2) Uani 1 d .
O4 O 0.5218(7) 0.3222(5) 0.1184(5) 0.096(2) Uani 1 d .
O5 O -0.1619(6) 0.2714(5) 0.0529(4) 0.085(2) Uani 1 d .
O6 O -0.2835(7) 0.1013(6) 0.0532(5) 0.116(3) Uani 1 d .
O7 O 0.0028(5) 0.4643(4) 0.1939(3) 0.0554(14) Uani 1 d .
H100 H 0.0196(5) 0.5153(4) 0.2125(3) 0.050 Uiso 1 d R
H101 H -0.0377(5) 0.4689(4) 0.1478(3) 0.050 Uiso 1 d R
O8 O 0.1270(6) 0.4296(4) -0.0491(3) 0.065(2) Uani 1 d .
O9 O 0.1302(5) 0.3615(4) 0.0814(3) 0.0479(12) Uani 1 d .
N1 N 0.2238(5) 0.4650(4) 0.3677(4) 0.0388(14) Uani 1 d .
N2 N 0.2662(5) 0.3937(4) 0.4237(3) 0.0352(13) Uani 1 d .
N3 N 0.3313(5) 0.3359(4) 0.2604(4) 0.0379(13) Uani 1 d .
N4 N 0.3198(5) 0.2658(4) 0.3223(4) 0.0376(13) Uani 1 d .
N5 N 0.0362(6) 0.2533(5) 0.2310(4) 0.0418(14) Uani 1 d .
N6 N 0.0826(5) 0.2195(4) 0.3146(4) 0.0399(14) Uani 1 d .
N7 N 0.2798(6) 0.5571(4) 0.1976(4) 0.0419(14) Uani 1 d .
H10A H 0.3727(6) 0.5618(4) 0.2147(4) 0.080 Uiso 1 d R
H10B H 0.2770(6) 0.6191(4) 0.2352(4) 0.080 Uiso 1 d R
C1 C 0.3926(8) 0.3894(7) 0.5923(5) 0.057(2) Uani 1 d .
H1A H 0.3736(8) 0.3129(7) 0.5665(5) 0.080 Uiso 1 d R
H1B H 0.4889(8) 0.4265(7) 0.6211(5) 0.080 Uiso 1 d R
H1C H 0.3536(8) 0.3922(7) 0.6391(5) 0.080 Uiso 1 d R
C2 C 0.3349(7) 0.4465(6) 0.5147(4) 0.040(2) Uani 1 d .
C3 C 0.3351(7) 0.5537(6) 0.5183(5) 0.045(2) Uani 1 d .
H3A H 0.3765(7) 0.6123(6) 0.5730(5) 0.080 Uiso 1 d R
C4 C 0.2647(7) 0.5628(6) 0.4268(5) 0.039(2) Uani 1 d .
C5 C 0.2301(8) 0.6602(6) 0.3963(6) 0.046(2) Uani 1 d .
C6 C 0.2564(11) 0.8460(7) 0.4501(7) 0.086(3) Uani 1 d .
H6A H 0.3017(11) 0.9010(7) 0.5073(7) 0.080 Uiso 1 d R
H6B H 0.2882(11) 0.8734(7) 0.4024(7) 0.080 Uiso 1 d R
H6C H 0.1605(11) 0.8310(7) 0.4289(7) 0.080 Uiso 1 d R
C7 C 0.3972(9) 0.1112(7) 0.3855(6) 0.072(3) Uani 1 d .
H7B H 0.3429(9) 0.1142(7) 0.4220(6) 0.080 Uiso 1 d R
H7C H 0.3636(9) 0.0381(7) 0.3475(6) 0.080 Uiso 1 d R
H7D H 0.4895(9) 0.1271(7) 0.4272(6) 0.080 Uiso 1 d R
C8 C 0.3912(7) 0.1966(5) 0.3222(5) 0.045(2) Uani 1 d .
C9 C 0.4533(8) 0.2237(6) 0.2599(5) 0.051(2) Uani 1 d .
H9A H 0.5097(8) 0.1885(6) 0.2434(5) 0.080 Uiso 1 d R
C10 C 0.4140(7) 0.3097(6) 0.2228(5) 0.045(2) Uani 1 d .
C11 C 0.4611(8) 0.3750(7) 0.1578(6) 0.053(2) Uani 1 d .
C12 C 0.5804(13) 0.3797(10) 0.0556(9) 0.131(5) Uani 1 d .
H12A H 0.6222(13) 0.3372(10) 0.0293(9) 0.080 Uiso 1 d R
H12B H 0.5097(13) 0.3927(10) 0.0054(9) 0.080 Uiso 1 d R
H12C H 0.6470(13) 0.4499(10) 0.0918(9) 0.080 Uiso 1 d R
C13 C 0.0020(9) 0.0804(7) 0.4075(6) 0.074(3) Uani 1 d .
H13A H -0.0801(9) 0.0205(7) 0.3976(6) 0.080 Uiso 1 d R
H13B H 0.0755(9) 0.0517(7) 0.4196(6) 0.080 Uiso 1 d R
H13C H 0.0214(9) 0.1357(7) 0.4607(6) 0.080 Uiso 1 d R
C14 C -0.0165(8) 0.1336(6) 0.3233(5) 0.050(2) Uani 1 d .
C15 C -0.1293(8) 0.1113(6) 0.2423(5) 0.057(2) Uani 1 d .
H15A H -0.2170(8) 0.0570(6) 0.2284(5) 0.080 Uiso 1 d R
C16 C -0.0922(7) 0.1857(6) 0.1870(5) 0.048(2) Uani 1 d .
C17 C -0.1787(8) 0.1953(7) 0.0915(5) 0.056(2) Uani 1 d .
C18 C -0.3769(11) 0.0980(10) -0.0392(7) 0.128(5) Uani 1 d .
H18A H -0.4495(11) 0.0276(10) -0.0622(7) 0.080 Uiso 1 d R
H18B H -0.4135(11) 0.1572(10) -0.0381(7) 0.080 Uiso 1 d R
H18C H -0.3271(11) 0.1080(10) -0.0800(7) 0.080 Uiso 1 d R
C19 C 0.1545(8) 0.4419(6) 0.0393(5) 0.048(2) Uani 1 d .
C20 C 0.2181(8) 0.5587(6) 0.0968(5) 0.049(2) Uani 1 d .
H20A H 0.2853(8) 0.6022(6) 0.0755(5) 0.080 Uiso 1 d R
H20B H 0.1494(8) 0.5926(6) 0.0869(5) 0.080 Uiso 1 d R
B1 B 0.2338(8) 0.2715(6) 0.3810(5) 0.040(2) Uani 1 d .
H101' H 0.2617(8) 0.2369(6) 0.4302(5) 0.050 Uiso 1 d R
C21 C 0.9618(21) 0.3589(10) 0.4589(18) 0.153(9) Uani 1 d .
C22 C 0.8683(14) 0.3809(12) 0.3578(10) 0.131(5) Uani 1 d .
H22A H 0.8557(14) 0.3230(12) 0.3087(10) 0.080 Uiso 1 d R
H22B H 0.7817(14) 0.3790(12) 0.3579(10) 0.080 Uiso 1 d R
H22C H 0.9137(14) 0.4521(12) 0.3466(10) 0.080 Uiso 1 d R
N8 N 1.0281(24) 0.3594(25) 0.5384(20) 0.331(19) Uani 1 d .
Cl1 Cl 0.5555(3) 0.8766(2) 0.2953(2) 0.0774(7) Uani 1 d .
O11 O 0.6618(15) 0.8931(9) 0.3754(9) 0.272(9) Uani 1 d .
O12 O 0.5572(15) 0.8058(11) 0.2276(8) 0.213(6) Uani 1 d .
O13 O 0.4452(13) 0.8251(10) 0.3110(12) 0.253(8) Uani 1 d .
O14 O 0.5557(9) 0.9782(7) 0.2681(7) 0.133(3) Uani 1 d .
O10 O 0.9130(10) 0.7817(7) 0.1293(6) 0.135(3) Uani 1 d .
C23 C 0.9008(19) 0.7671(16) 0.2238(11) 0.098(6) Uani 0.67 d P
H23A H 0.8970(19) 0.8350(16) 0.2519(11) 0.080 Uiso 0.67 d PR
H23B H 0.9814(19) 0.7559(16) 0.2644(11) 0.080 Uiso 0.67 d PR
C24 C 0.7947(22) 0.6806(17) 0.2218(14) 0.129(8) Uani 0.67 d P
H24A H 0.7943(22) 0.6767(17) 0.2841(14) 0.080 Uiso 0.67 d PR
H24B H 0.7135(22) 0.6919(17) 0.1825(14) 0.080 Uiso 0.67 d PR
H24C H 0.7989(22) 0.6120(17) 0.1952(14) 0.080 Uiso 0.67 d PR
C25 C 1.0625(18) 0.8425(12) 0.1416(13) 0.106(6) Uani 0.67 d P
H25A H 1.0696(18) 0.8390(12) 0.0809(13) 0.080 Uiso 0.67 d PR
H25B H 1.1184(18) 0.8048(12) 0.1792(13) 0.080 Uiso 0.67 d PR
C26 C 1.1259(24) 0.9324(27) 0.1831(17) 0.302(26) Uani 0.67 d P
H26A H 1.2184(24) 0.9695(27) 0.1912(17) 0.080 Uiso 0.67 d PR
H26B H 1.0694(24) 0.9692(27) 0.1448(17) 0.080 Uiso 0.67 d PR
H26C H 1.1185(24) 0.9347(27) 0.2437(17) 0.080 Uiso 0.67 d PR
C27 C 0.8172(21) 0.8271(18) 0.0696(14) 0.148(10) Uani 0.67 d P
H27A H 0.8118(21) 0.8820(18) 0.1127(14) 0.080 Uiso 0.67 d PR
H27B H 0.7322(21) 0.7668(18) 0.0470(14) 0.080 Uiso 0.67 d PR
C28 C 0.8134(27) 0.8655(17) 0.0049(19) 0.309(29) Uani 0.67 d P
H28A H 0.7396(27) 0.8913(17) -0.0256(19) 0.080 Uiso 0.67 d PR
H28B H 0.8975(27) 0.9266(17) 0.0250(19) 0.080 Uiso 0.67 d PR
H28C H 0.8140(27) 0.8080(17) -0.0387(19) 0.080 Uiso 0.67 d PR

loop_
_atom_type_symbol
_atom_type_description
_atom_type_scat_dispersion_real
_atom_type_scat_dispersion_imag
_atom_type_scat_source
C C 0.0033 0.0016 'International Tables Vol C Tables 4.2.6.8 and 6.1.1.4'
H H 0.0000 0.0000 'International Tables Vol C Tables 4.2.6.8 and 6.1.1.4'
N N 0.0061 0.0033 'International Tables Vol C Tables 4.2.6.8 and 6.1.1.4'
O O 0.0106 0.0060 'International Tables Vol C Tables 4.2.6.8 and 6.1.1.4'
Ni Ni 0.3393 1.1124 'International Tables Vol C Tables 4.2.6.8 and 6.1.1.4'
B B 0.0013 0.0007 'International Tables Vol C Tables 4.2.6.8 and 6.1.1.4'
Cl Cl 0.1484 0.1585 'International Tables Vol C Tables 4.2.6.8 and 6.1.1.4'

loop_
_geom_angle_atom_site_label_1
_geom_angle_atom_site_label_2
_geom_angle_atom_site_label_3
_geom_angle
O9 Ni1 N7 80.8(2)
O9 Ni1 O7 94.3(2)
N7 Ni1 O7 89.8(2)
O9 Ni1 N1 175.2(2)
N7 Ni1 N1 95.1(2)
O7 Ni1 N1 88.3(2)
O9 Ni1 N5 95.1(2)
N7 Ni1 N5 174.1(2)
O7 Ni1 N5 86.3(2)
N1 Ni1 N5 89.1(2)
O9 Ni1 N3 90.2(2)
N7 Ni1 N3 96.4(2)
O7 Ni1 N3 172.8(2)
N1 Ni1 N3 87.6(2)
N5 Ni1 N3 87.8(2)
C5 O2 C6 116.3(6)
C11 O4 C12 116.1(7)
C17 O6 C18 115.8(7)
C19 O9 Ni1 114.4(4)
C4 N1 N2 105.5(5)
C4 N1 Ni1 137.9(4)
N2 N1 Ni1 113.8(4)
C2 N2 N1 110.7(5)
C2 N2 B1 128.7(5)
N1 N2 B1 120.6(5)
C10 N3 N4 104.9(5)
C10 N3 Ni1 138.3(4)
N4 N3 Ni1 112.5(4)
C8 N4 N3 111.1(5)
C8 N4 B1 128.3(6)
N3 N4 B1 120.6(5)
C16 N5 N6 105.4(5)
C16 N5 Ni1 138.9(5)
N6 N5 Ni1 114.4(4)
N5 N6 C14 110.8(5)
N5 N6 B1 120.2(5)
C14 N6 B1 128.8(6)
C20 N7 Ni1 106.8(4)
N2 C2 C3 107.2(6)
N2 C2 C1 122.8(6)
C3 C2 C1 130.0(6)
C2 C3 C4 106.6(6)
N1 C4 C3 110.0(6)
N1 C4 C5 123.2(6)
C3 C4 C5 126.7(7)
O1 C5 O2 123.4(7)
O1 C5 C4 126.5(7)
O2 C5 C4 110.1(7)
N4 C8 C9 107.3(6)
N4 C8 C7 122.0(6)
C9 C8 C7 130.7(7)
C8 C9 C10 105.8(6)
N3 C10 C9 110.8(6)
N3 C10 C11 121.3(6)
C9 C10 C11 127.7(7)
O3 C11 O4 122.1(7)
O3 C11 C10 128.2(7)
O4 C11 C10 109.6(7)
N6 C14 C15 106.8(6)
N6 C14 C13 123.6(7)
C15 C14 C13 129.6(7)
C14 C15 C16 106.0(7)
N5 C16 C15 110.9(6)
N5 C16 C17 121.9(6)
C15 C16 C17 127.1(7)
O5 C17 O6 122.8(7)
O5 C17 C16 127.9(7)
O6 C17 C16 109.2(7)
O9 C19 O8 123.4(7)
O9 C19 C20 118.3(6)
O8 C19 C20 118.3(6)
N7 C20 C19 110.8(5)
N4 B1 N2 109.7(5)
N4 B1 N6 107.9(5)
N2 B1 N6 110.3(6)
N8 C21 C22 168.9(20)
O13 Cl1 O11 107.3(11)
O13 Cl1 O12 105.5(9)
O11 Cl1 O12 110.5(10)
O13 Cl1 O14 112.4(8)
O11 Cl1 O14 109.6(6)
O12 Cl1 O14 111.4(7)
C27 O10 C23 114.4(13)
C27 O10 C25 114.0(14)
C23 O10 C25 111.5(12)
C24 C23 O10 116.2(14)
C26 C25 O10 124.2(23)
C28 C27 O10 132.1(27)

loop_
_geom_bond_atom_site_label_1
_geom_bond_atom_site_label_2
_geom_bond_distance
Ni1 O9 2.035(5)
Ni1 N7 2.076(5)
Ni1 O7 2.095(5)
Ni1 N1 2.135(5)
Ni1 N5 2.135(6)
Ni1 N3 2.199(5)
O1 C5 1.206(8)
O2 C5 1.330(8)
O2 C6 1.441(9)
O3 C11 1.199(9)
O4 C11 1.331(9)
O4 C12 1.461(10)
O5 C17 1.173(9)
O6 C17 1.326(9)
O6 C18 1.432(10)
O8 C19 1.270(8)
O9 C19 1.259(8)
N1 C4 1.346(8)
N1 N2 1.367(7)
N2 C2 1.351(8)
N2 B1 1.536(9)
N3 C10 1.346(8)
N3 N4 1.359(7)
N4 C8 1.352(8)
N4 B1 1.535(9)
N5 C16 1.337(8)
N5 N6 1.359(7)
N6 C14 1.360(8)
N6 B1 1.549(10)
N7 C20 1.466(8)
C1 C2 1.494(9)
C2 C3 1.364(9)
C3 C4 1.386(9)
C4 C5 1.467(10)
C7 C8 1.508(10)
C8 C9 1.364(10)
C9 C10 1.385(10)
C10 C11 1.475(10)
C13 C14 1.480(10)
C14 C15 1.371(10)
C15 C16 1.381(9)
C16 C17 1.488(10)
C19 C20 1.508(10)
C21 N8 1.19(3)
C21 C22 1.64(3)
Cl1 O13 1.324(10)
Cl1 O11 1.335(10)
Cl1 O12 1.337(9)
Cl1 O14 1.388(7)
O10 C27 1.444(15)
O10 C23 1.52(2)
O10 C25 1.56(2)
C23 C24 1.35(2)
C25 C26 1.16(3)
C27 C28 1.13(3)
